data_4038712
loop_
_publ_author_name
'Ciccolini, Cecilia'
'Mari, Giacomo'
'Gatti, Francesco G.'
'Gatti, Giuseppe'
'Giorgi, Gianluca'
'Mantellini, Fabio'
'Favi, Gianfranco'

_publ_section_title
;
 Synthesis of Polycyclic Fused Indoline Scaffolds through a
 Substrate-Guided Reactivity Switch.
;
_journal_name_full 'The Journal of organic chemistry'
_journal_paper_doi 10.1021/acs.joc.0c01489
_journal_year 2020
_chemical_formula_moiety 'C19 H24 N4 O3'
_chemical_formula_sum 'C19 H24 N4 O3'
_chemical_formula_weight 356.42
_chemical_name_systematic
;
methyl 7-carbamoyl-8-methyl-1,2,3,4,5,7,7a,8,12b,12c-decahydrocyclohepta[5,6]
pyridazino[3,4-b]indole-12c-carboxylate
;
_space_group_crystal_system monoclinic
_space_group_IT_number 15
_space_group_name_Hall '-C 2yc'
_space_group_name_H-M_alt 'C 1 2/c 1'
_atom_sites_solution_hydrogens geom
_audit_creation_method SHELXL-2018/1
_cell_angle_alpha 90
_cell_angle_beta 92.047(5)
_cell_angle_gamma 90
_cell_formula_units_Z 8
_cell_length_a 16.3776(9)
_cell_length_b 13.3941(6)
_cell_length_c 16.6146(8)
_cell_measurement_reflns_used 2498
_cell_measurement_temperature 293(2)
_cell_measurement_theta_max 29.0658
_cell_measurement_theta_min 2.2880
_cell_volume 3642.3(3)
_computing_cell_refinement
;
CrysAlisPro, Oxford Diffraction Ltd.,
Version 1.171.33.42 (release 29-05-2009 CrysAlis171 .NET)
(compiled May 29 2009,17:40:42)
;
_computing_data_collection
;
CrysAlisPro, Oxford Diffraction Ltd.,
Version 1.171.33.42 (release 29-05-2009 CrysAlis171 .NET)
(compiled May 29 2009,17:40:42)
;
_computing_data_reduction
;
CrysAlisPro, Oxford Diffraction Ltd.,
Version 1.171.33.42 (release 29-05-2009 CrysAlis171 .NET)
(compiled May 29 2009,17:40:42)
;
_computing_molecular_graphics 'Ortep-3 for Windows (Farrugia, 1997)'
_computing_publication_material 'WinGX publication routines (Farrugia, 1999)'
_computing_structure_refinement 'SHELXL-2018/1 (Sheldrick, 2018)'
_diffrn_ambient_temperature 293(2)
_diffrn_detector_area_resol_mean 16.0827
_diffrn_measured_fraction_theta_full 1.000
_diffrn_measured_fraction_theta_max 0.848
_diffrn_measurement_device_type 'Xcalibur, Sapphire3'
_diffrn_measurement_method '\w scans'
_diffrn_radiation_type MoK\a
_diffrn_radiation_wavelength 0.71073
_diffrn_reflns_av_R_equivalents 0.0234
_diffrn_reflns_av_unetI/netI 0.0467
_diffrn_reflns_Laue_measured_fraction_full 1.000
_diffrn_reflns_Laue_measured_fraction_max 0.848
_diffrn_reflns_limit_h_max 18
_diffrn_reflns_limit_h_min -22
_diffrn_reflns_limit_k_max 18
_diffrn_reflns_limit_k_min -8
_diffrn_reflns_limit_l_max 18
_diffrn_reflns_limit_l_min -22
_diffrn_reflns_number 8041
_diffrn_reflns_point_group_measured_fraction_full 1.000
_diffrn_reflns_point_group_measured_fraction_max 0.848
_diffrn_reflns_theta_full 25.242
_diffrn_reflns_theta_max 29.130
_diffrn_reflns_theta_min 2.293
_exptl_absorpt_coefficient_mu 0.090
_exptl_absorpt_correction_T_max 1.00000
_exptl_absorpt_correction_T_min 0.85949
_exptl_absorpt_correction_type multi-scan
_exptl_absorpt_process_details
;
CrysAlisPro, Agilent Technologies,
Version 1.171.36.21 (release 14-08-2012 CrysAlis171 .NET)
(compiled Sep 14 2012,17:21:16)
Empirical absorption correction using spherical harmonics,
 implemented in SCALE3 ABSPACK scaling algorithm.
;
_exptl_crystal_colour colorless
_exptl_crystal_density_diffrn 1.300
_exptl_crystal_description prism
_exptl_crystal_F_000 1520
_exptl_crystal_size_max 0.5
_exptl_crystal_size_mid 0.4
_exptl_crystal_size_min 0.4
_refine_diff_density_max 0.167
_refine_diff_density_min -0.201
_refine_diff_density_rms 0.043
_refine_ls_extinction_method none
_refine_ls_goodness_of_fit_ref 1.014
_refine_ls_hydrogen_treatment mixed
_refine_ls_matrix_type full
_refine_ls_number_parameters 244
_refine_ls_number_reflns 4173
_refine_ls_number_restraints 0
_refine_ls_restrained_S_all 1.014
_refine_ls_R_factor_all 0.0767
_refine_ls_R_factor_gt 0.0500
_refine_ls_shift/su_max 0.000
_refine_ls_shift/su_mean 0.000
_refine_ls_structure_factor_coef Fsqd
_refine_ls_weighting_details 'w=1/[\s^2^(Fo^2^)+(0.0536P)^2^+0.4912P] where P=(Fo^2^+2Fc^2^)/3'
_refine_ls_weighting_scheme calc
_refine_ls_wR_factor_gt 0.1085
_refine_ls_wR_factor_ref 0.1272
_reflns_Friedel_coverage 0.000
_reflns_number_gt 2936
_reflns_number_total 4173
_reflns_threshold_expression 'I > 2\s(I)'
_cod_data_source_file jo0c01489_si_002.cif
_cod_data_source_block AA138
_cod_original_sg_symbol_H-M 'C 2/c'
_cod_database_code 4038712
_shelx_shelxl_version_number 2018/1
_shelx_space_group_comment
;
The symmetry employed for this shelxl refinement is uniquely defined
by the following loop, which should always be used as a source of
symmetry information in preference to the above space-group names.
They are only intended as comments.
;

loop_
_space_group_symop_operation_xyz
'x, y, z'
'-x, y, -z+1/2'
'x+1/2, y+1/2, z'
'-x+1/2, y+1/2, -z+1/2'
'-x, -y, -z'
'x, -y, z-1/2'
'-x+1/2, -y+1/2, -z'
'x+1/2, -y+1/2, z-1/2'

loop_
_atom_site_label
_atom_site_type_symbol
_atom_site_fract_x
_atom_site_fract_y
_atom_site_fract_z
_atom_site_U_iso_or_equiv
_atom_site_adp_type
_atom_site_occupancy
_atom_site_site_symmetry_order
_atom_site_calc_flag
_atom_site_refinement_flags_posn
_atom_site_refinement_flags_adp
_atom_site_refinement_flags_occupancy
_atom_site_disorder_assembly
_atom_site_disorder_group
N1 N 0.29015(9) 0.39225(10) 0.63451(7) 0.0346(3) Uani 1 1 d . . . . .
N2 N 0.23627(8) 0.35851(10) 0.57153(7) 0.0331(3) Uani 1 1 d . . . . .
C3 C 0.22271(9) 0.42586(12) 0.51791(9) 0.0305(4) Uani 1 1 d . . . . .
C4 C 0.26288(10) 0.52703(12) 0.52785(8) 0.0302(4) Uani 1 1 d . . . . .
C5 C 0.35548(10) 0.50410(12) 0.53791(9) 0.0316(4) Uani 1 1 d . . . . .
H5 H 0.385651 0.566336 0.547823 0.038 Uiso 1 1 calc R U . . .
C6 C 0.36971(10) 0.43236(13) 0.61051(9) 0.0346(4) Uani 1 1 d . . . . .
H6 H 0.396102 0.468341 0.655732 0.041 Uiso 1 1 calc R U . . .
N7 N 0.42360(9) 0.35575(12) 0.58224(8) 0.0464(4) Uani 1 1 d . . . . .
C8 C 0.43225(10) 0.36299(13) 0.50009(9) 0.0356(4) Uani 1 1 d . . . . .
C9 C 0.47320(11) 0.29764(15) 0.45105(11) 0.0467(5) Uani 1 1 d . . . . .
H9 H 0.499424 0.241487 0.472388 0.056 Uiso 1 1 calc R U . . .
C10 C 0.47404(12) 0.31813(17) 0.36954(11) 0.0542(5) Uani 1 1 d . . . . .
H10 H 0.500892 0.275019 0.335479 0.065 Uiso 1 1 calc R U . . .
C11 C 0.43584(12) 0.40109(18) 0.33844(11) 0.0561(6) Uani 1 1 d . . . . .
H11 H 0.436813 0.413460 0.283402 0.067 Uiso 1 1 calc R U . . .
C12 C 0.39578(11) 0.46685(15) 0.38759(10) 0.0460(5) Uani 1 1 d . . . . .
H12 H 0.370884 0.523657 0.365875 0.055 Uiso 1 1 calc R U . . .
C13 C 0.39296(10) 0.44770(12) 0.46916(9) 0.0324(4) Uani 1 1 d . . . . .
C14 C 0.24477(11) 0.60323(13) 0.46019(9) 0.0390(4) Uani 1 1 d . . . . .
H14A H 0.277514 0.662281 0.471421 0.047 Uiso 1 1 calc R U . . .
H14B H 0.263105 0.574993 0.410198 0.047 Uiso 1 1 calc R U . . .
C15 C 0.15594(11) 0.63616(13) 0.44675(10) 0.0443(5) Uani 1 1 d . . . . .
H15A H 0.132204 0.646299 0.498780 0.053 Uiso 1 1 calc R U . . .
H15B H 0.155149 0.699853 0.418950 0.053 Uiso 1 1 calc R U . . .
C16 C 0.10311(13) 0.56318(15) 0.39880(12) 0.0555(5) Uani 1 1 d . . . . .
H16A H 0.126713 0.554040 0.346591 0.067 Uiso 1 1 calc R U . . .
H16B H 0.049574 0.592926 0.389676 0.067 Uiso 1 1 calc R U . . .
C17 C 0.09201(12) 0.46105(15) 0.43663(12) 0.0550(5) Uani 1 1 d . . . . .
H17A H 0.052359 0.423923 0.403815 0.066 Uiso 1 1 calc R U . . .
H17B H 0.069354 0.470034 0.489290 0.066 Uiso 1 1 calc R U . . .
C18 C 0.16971(11) 0.39850(13) 0.44635(9) 0.0398(4) Uani 1 1 d . . . . .
H18A H 0.154513 0.328761 0.450655 0.048 Uiso 1 1 calc R U . . .
H18B H 0.201070 0.405832 0.398271 0.048 Uiso 1 1 calc R U . . .
C19 C 0.28605(12) 0.34027(14) 0.70682(9) 0.0413(4) Uani 1 1 d . . . . .
O1 O 0.33766(9) 0.35267(11) 0.76099(7) 0.0568(4) Uani 1 1 d . . . . .
N20 N 0.22046(12) 0.28182(15) 0.71327(10) 0.0603(5) Uani 1 1 d . . . . .
H20A H 0.2184(15) 0.244(2) 0.7575(14) 0.090 Uiso 1 1 d . U . . .
H20B H 0.1877(15) 0.267(2) 0.6687(14) 0.090 Uiso 1 1 d . U . . .
C21 C 0.23779(11) 0.57603(12) 0.60674(9) 0.0358(4) Uani 1 1 d . . . . .
O2 O 0.28013(8) 0.63440(10) 0.64438(7) 0.0504(4) Uani 1 1 d . . . . .
O3 O 0.16144(7) 0.55312(10) 0.62596(6) 0.0436(3) Uani 1 1 d . . . . .
C22 C 0.13361(13) 0.59762(18) 0.69917(10) 0.0618(6) Uani 1 1 d . . . . .
H22A H 0.169990 0.579407 0.743337 0.093 Uiso 1 1 calc R U . . .
H22B H 0.079574 0.574095 0.709312 0.093 Uiso 1 1 calc R U . . .
H22C H 0.132764 0.668949 0.693576 0.093 Uiso 1 1 calc R U . . .
C23 C 0.47914(13) 0.30246(17) 0.63550(11) 0.0576(6) Uani 1 1 d . . . . .
H23A H 0.460760 0.306886 0.689605 0.086 Uiso 0.34(2) 1 calc R U P A 1
H23B H 0.532684 0.331212 0.632991 0.086 Uiso 0.34(2) 1 calc R U P A 1
H23C H 0.481113 0.233652 0.619503 0.086 Uiso 0.34(2) 1 calc R U P A 1
H23D H 0.522620 0.274933 0.605221 0.086 Uiso 0.66(2) 1 calc R U P A 2
H23E H 0.450493 0.249468 0.661272 0.086 Uiso 0.66(2) 1 calc R U P A 2
H23F H 0.501444 0.347349 0.675606 0.086 Uiso 0.66(2) 1 calc R U P A 2

loop_
_atom_site_aniso_label
_atom_site_aniso_U_11
_atom_site_aniso_U_22
_atom_site_aniso_U_33
_atom_site_aniso_U_23
_atom_site_aniso_U_13
_atom_site_aniso_U_12
N1 0.0413(8) 0.0332(7) 0.0290(6) 0.0020(6) -0.0039(6) -0.0055(7)
N2 0.0360(8) 0.0302(7) 0.0329(7) -0.0017(6) -0.0018(6) -0.0024(6)
C3 0.0332(8) 0.0284(8) 0.0302(7) -0.0039(7) 0.0050(6) 0.0025(7)
C4 0.0361(9) 0.0265(8) 0.0283(7) -0.0013(7) 0.0034(6) 0.0010(7)
C5 0.0352(8) 0.0254(8) 0.0343(8) -0.0018(7) 0.0012(6) -0.0040(7)
C6 0.0378(9) 0.0332(9) 0.0324(8) -0.0016(7) -0.0040(7) -0.0035(8)
N7 0.0488(9) 0.0533(10) 0.0368(8) 0.0063(7) -0.0020(7) 0.0191(8)
C8 0.0297(8) 0.0376(9) 0.0396(9) 0.0010(8) 0.0001(7) -0.0009(8)
C9 0.0410(10) 0.0429(11) 0.0565(11) 0.0000(9) 0.0074(8) 0.0102(9)
C10 0.0495(12) 0.0614(14) 0.0529(11) -0.0094(10) 0.0166(9) 0.0110(11)
C11 0.0523(12) 0.0768(15) 0.0403(10) 0.0060(10) 0.0157(8) 0.0138(12)
C12 0.0424(10) 0.0531(12) 0.0435(10) 0.0129(9) 0.0147(8) 0.0095(9)
C13 0.0302(8) 0.0324(9) 0.0351(8) 0.0022(7) 0.0061(6) -0.0027(7)
C14 0.0474(10) 0.0318(9) 0.0380(9) 0.0039(7) 0.0053(7) 0.0044(8)
C15 0.0541(12) 0.0359(10) 0.0429(9) 0.0035(8) 0.0021(8) 0.0150(9)
C16 0.0603(13) 0.0491(12) 0.0559(11) -0.0007(10) -0.0138(9) 0.0199(11)
C17 0.0452(11) 0.0488(12) 0.0695(12) -0.0055(10) -0.0189(9) 0.0049(10)
C18 0.0454(10) 0.0326(9) 0.0406(9) -0.0059(8) -0.0083(8) 0.0022(8)
C19 0.0536(11) 0.0377(10) 0.0326(8) 0.0030(8) 0.0018(8) -0.0007(9)
O1 0.0727(10) 0.0622(9) 0.0344(6) 0.0064(6) -0.0129(6) -0.0126(8)
N20 0.0634(11) 0.0704(13) 0.0469(9) 0.0223(9) -0.0019(8) -0.0227(10)
C21 0.0446(10) 0.0291(8) 0.0341(8) -0.0003(7) 0.0045(7) 0.0014(8)
O2 0.0599(8) 0.0429(7) 0.0486(7) -0.0197(6) 0.0054(6) -0.0083(7)
O3 0.0458(7) 0.0478(8) 0.0379(6) -0.0085(5) 0.0111(5) 0.0003(6)
C22 0.0668(14) 0.0772(16) 0.0429(10) -0.0126(11) 0.0208(9) 0.0070(13)
C23 0.0556(12) 0.0611(14) 0.0551(11) 0.0081(10) -0.0131(9) 0.0155(11)

loop_
_atom_type_symbol
_atom_type_description
_atom_type_scat_dispersion_real
_atom_type_scat_dispersion_imag
_atom_type_scat_source
C C 0.0033 0.0016 'International Tables Vol C Tables 4.2.6.8 and 6.1.1.4'
H H 0.0000 0.0000 'International Tables Vol C Tables 4.2.6.8 and 6.1.1.4'
N N 0.0061 0.0033 'International Tables Vol C Tables 4.2.6.8 and 6.1.1.4'
O O 0.0106 0.0060 'International Tables Vol C Tables 4.2.6.8 and 6.1.1.4'

loop_
_geom_angle_atom_site_label_1
_geom_angle_atom_site_label_2
_geom_angle_atom_site_label_3
_geom_angle
_geom_angle_site_symmetry_1
_geom_angle_site_symmetry_3
_geom_angle_publ_flag
C19 N1 N2 115.42(13) . . ?
C19 N1 C6 119.01(14) . . ?
N2 N1 C6 116.63(11) . . ?
C3 N2 N1 112.10(13) . . ?
N2 C3 C18 117.54(15) . . ?
N2 C3 C4 119.39(14) . . ?
C18 C3 C4 123.03(14) . . ?
C3 C4 C21 110.34(12) . . ?
C3 C4 C14 116.26(13) . . ?
C21 C4 C14 106.84(13) . . ?
C3 C4 C5 104.72(13) . . ?
C21 C4 C5 106.46(12) . . ?
C14 C4 C5 111.85(13) . . ?
C13 C5 C4 115.97(12) . . ?
C13 C5 C6 102.90(13) . . ?
C4 C5 C6 108.98(12) . . ?
C13 C5 H5 109.6 . . ?
C4 C5 H5 109.6 . . ?
C6 C5 H5 109.6 . . ?
N7 C6 N1 112.63(14) . . ?
N7 C6 C5 105.28(12) . . ?
N1 C6 C5 108.99(12) . . ?
N7 C6 H6 109.9 . . ?
N1 C6 H6 109.9 . . ?
C5 C6 H6 109.9 . . ?
C8 N7 C23 123.98(15) . . ?
C8 N7 C6 110.94(13) . . ?
C23 N7 C6 122.29(14) . . ?
N7 C8 C9 127.31(16) . . ?
N7 C8 C13 111.07(14) . . ?
C9 C8 C13 121.63(15) . . ?
C10 C9 C8 118.22(17) . . ?
C10 C9 H9 120.9 . . ?
C8 C9 H9 120.9 . . ?
C11 C10 C9 120.74(18) . . ?
C11 C10 H10 119.6 . . ?
C9 C10 H10 119.6 . . ?
C10 C11 C12 120.98(17) . . ?
C10 C11 H11 119.5 . . ?
C12 C11 H11 119.5 . . ?
C13 C12 C11 119.63(17) . . ?
C13 C12 H12 120.2 . . ?
C11 C12 H12 120.2 . . ?
C12 C13 C8 118.80(15) . . ?
C12 C13 C5 132.43(15) . . ?
C8 C13 C5 108.76(13) . . ?
C15 C14 C4 117.09(14) . . ?
C15 C14 H14A 108.0 . . ?
C4 C14 H14A 108.0 . . ?
C15 C14 H14B 108.0 . . ?
C4 C14 H14B 108.0 . . ?
H14A C14 H14B 107.3 . . ?
C16 C15 C14 114.44(15) . . ?
C16 C15 H15A 108.6 . . ?
C14 C15 H15A 108.6 . . ?
C16 C15 H15B 108.6 . . ?
C14 C15 H15B 108.6 . . ?
H15A C15 H15B 107.6 . . ?
C15 C16 C17 116.01(15) . . ?
C15 C16 H16A 108.3 . . ?
C17 C16 H16A 108.3 . . ?
C15 C16 H16B 108.3 . . ?
C17 C16 H16B 108.3 . . ?
H16A C16 H16B 107.4 . . ?
C16 C17 C18 115.23(17) . . ?
C16 C17 H17A 108.5 . . ?
C18 C17 H17A 108.5 . . ?
C16 C17 H17B 108.5 . . ?
C18 C17 H17B 108.5 . . ?
H17A C17 H17B 107.5 . . ?
C3 C18 C17 114.10(14) . . ?
C3 C18 H18A 108.7 . . ?
C17 C18 H18A 108.7 . . ?
C3 C18 H18B 108.7 . . ?
C17 C18 H18B 108.7 . . ?
H18A C18 H18B 107.6 . . ?
O1 C19 N20 123.82(16) . . ?
O1 C19 N1 120.88(17) . . ?
N20 C19 N1 115.20(16) . . ?
C19 N20 H20A 116.7(16) . . ?
C19 N20 H20B 120.7(15) . . ?
H20A N20 H20B 120(2) . . ?
O2 C21 O3 123.40(15) . . ?
O2 C21 C4 123.64(16) . . ?
O3 C21 C4 112.77(14) . . ?
C21 O3 C22 115.65(14) . . ?
O3 C22 H22A 109.5 . . ?
O3 C22 H22B 109.5 . . ?
H22A C22 H22B 109.5 . . ?
O3 C22 H22C 109.5 . . ?
H22A C22 H22C 109.5 . . ?
H22B C22 H22C 109.5 . . ?
N7 C23 H23A 109.5 . . ?
N7 C23 H23B 109.5 . . ?
H23A C23 H23B 109.5 . . ?
N7 C23 H23C 109.5 . . ?
H23A C23 H23C 109.5 . . ?
H23B C23 H23C 109.5 . . ?
N7 C23 H23D 109.5 . . ?
N7 C23 H23E 109.5 . . ?
H23D C23 H23E 109.5 . . ?
N7 C23 H23F 109.5 . . ?
H23D C23 H23F 109.5 . . ?
H23E C23 H23F 109.5 . . ?

loop_
_geom_bond_atom_site_label_1
_geom_bond_atom_site_label_2
_geom_bond_distance
_geom_bond_site_symmetry_2
_geom_bond_publ_flag
N1 C19 1.392(2) . ?
N1 N2 1.4184(17) . ?
N1 C6 1.477(2) . ?
N2 C3 1.2816(19) . ?
C3 C18 1.493(2) . ?
C3 C4 1.513(2) . ?
C4 C21 1.535(2) . ?
C4 C14 1.539(2) . ?
C4 C5 1.551(2) . ?
C5 C13 1.517(2) . ?
C5 C6 1.553(2) . ?
C5 H5 0.9800 . ?
C6 N7 1.443(2) . ?
C6 H6 0.9800 . ?
N7 C8 1.381(2) . ?
N7 C23 1.436(2) . ?
C8 C9 1.385(2) . ?
C8 C13 1.394(2) . ?
C9 C10 1.382(2) . ?
C9 H9 0.9300 . ?
C10 C11 1.368(3) . ?
C10 H10 0.9300 . ?
C11 C12 1.382(3) . ?
C11 H11 0.9300 . ?
C12 C13 1.382(2) . ?
C12 H12 0.9300 . ?
C14 C15 1.529(2) . ?
C14 H14A 0.9700 . ?
C14 H14B 0.9700 . ?
C15 C16 1.513(3) . ?
C15 H15A 0.9700 . ?
C15 H15B 0.9700 . ?
C16 C17 1.519(3) . ?
C16 H16A 0.9700 . ?
C16 H16B 0.9700 . ?
C17 C18 1.527(2) . ?
C17 H17A 0.9700 . ?
C17 H17B 0.9700 . ?
C18 H18A 0.9700 . ?
C18 H18B 0.9700 . ?
C19 O1 1.224(2) . ?
C19 N20 1.337(2) . ?
N20 H20A 0.89(2) . ?
N20 H20B 0.92(2) . ?
C21 O2 1.2051(19) . ?
C21 O3 1.337(2) . ?
O3 C22 1.443(2) . ?
C22 H22A 0.9600 . ?
C22 H22B 0.9600 . ?
C22 H22C 0.9600 . ?
C23 H23A 0.9600 . ?
C23 H23B 0.9600 . ?
C23 H23C 0.9600 . ?
C23 H23D 0.9600 . ?
C23 H23E 0.9600 . ?
C23 H23F 0.9600 . ?

loop_
_geom_torsion_atom_site_label_1
_geom_torsion_atom_site_label_2
_geom_torsion_atom_site_label_3
_geom_torsion_atom_site_label_4
_geom_torsion
_geom_torsion_site_symmetry_1
_geom_torsion_site_symmetry_2
_geom_torsion_site_symmetry_3
_geom_torsion_site_symmetry_4
_geom_torsion_publ_flag
C19 N1 N2 C3 158.35(15) . . . . ?
C6 N1 N2 C3 -54.62(18) . . . . ?
N1 N2 C3 C18 177.44(13) . . . . ?
N1 N2 C3 C4 -0.32(19) . . . . ?
N2 C3 C4 C21 -59.22(19) . . . . ?
C18 C3 C4 C21 123.15(15) . . . . ?
N2 C3 C4 C14 178.95(14) . . . . ?
C18 C3 C4 C14 1.3(2) . . . . ?
N2 C3 C4 C5 54.98(17) . . . . ?
C18 C3 C4 C5 -122.65(15) . . . . ?
C3 C4 C5 C13 58.57(16) . . . . ?
C21 C4 C5 C13 175.47(13) . . . . ?
C14 C4 C5 C13 -68.18(17) . . . . ?
C3 C4 C5 C6 -56.90(14) . . . . ?
C21 C4 C5 C6 60.00(16) . . . . ?
C14 C4 C5 C6 176.35(13) . . . . ?
C19 N1 C6 N7 74.74(17) . . . . ?
N2 N1 C6 N7 -71.07(17) . . . . ?
C19 N1 C6 C5 -168.81(14) . . . . ?
N2 N1 C6 C5 45.38(18) . . . . ?
C13 C5 C6 N7 9.82(16) . . . . ?
C4 C5 C6 N7 133.45(13) . . . . ?
C13 C5 C6 N1 -111.24(14) . . . . ?
C4 C5 C6 N1 12.39(17) . . . . ?
N1 C6 N7 C8 108.78(16) . . . . ?
C5 C6 N7 C8 -9.86(18) . . . . ?
N1 C6 N7 C23 -89.5(2) . . . . ?
C5 C6 N7 C23 151.89(17) . . . . ?
C23 N7 C8 C9 24.6(3) . . . . ?
C6 N7 C8 C9 -174.00(17) . . . . ?
C23 N7 C8 C13 -155.65(18) . . . . ?
C6 N7 C8 C13 5.7(2) . . . . ?
N7 C8 C9 C10 179.41(18) . . . . ?
C13 C8 C9 C10 -0.3(3) . . . . ?
C8 C9 C10 C11 0.4(3) . . . . ?
C9 C10 C11 C12 0.3(3) . . . . ?
C10 C11 C12 C13 -1.2(3) . . . . ?
C11 C12 C13 C8 1.3(3) . . . . ?
C11 C12 C13 C5 179.37(18) . . . . ?
N7 C8 C13 C12 179.72(16) . . . . ?
C9 C8 C13 C12 -0.5(3) . . . . ?
N7 C8 C13 C5 1.19(19) . . . . ?
C9 C8 C13 C5 -179.06(16) . . . . ?
C4 C5 C13 C12 56.0(2) . . . . ?
C6 C5 C13 C12 174.87(18) . . . . ?
C4 C5 C13 C8 -125.74(15) . . . . ?
C6 C5 C13 C8 -6.88(17) . . . . ?
C3 C4 C14 C15 62.65(19) . . . . ?
C21 C4 C14 C15 -61.02(19) . . . . ?
C5 C4 C14 C15 -177.14(14) . . . . ?
C4 C14 C15 C16 -80.01(19) . . . . ?
C14 C15 C16 C17 62.8(2) . . . . ?
C15 C16 C17 C18 -64.7(2) . . . . ?
N2 C3 C18 C17 119.12(17) . . . . ?
C4 C3 C18 C17 -63.2(2) . . . . ?
C16 C17 C18 C3 80.2(2) . . . . ?
N2 N1 C19 O1 168.88(16) . . . . ?
C6 N1 C19 O1 22.7(2) . . . . ?
N2 N1 C19 N20 -14.6(2) . . . . ?
C6 N1 C19 N20 -160.80(16) . . . . ?
C3 C4 C21 O2 151.36(16) . . . . ?
C14 C4 C21 O2 -81.4(2) . . . . ?
C5 C4 C21 O2 38.3(2) . . . . ?
C3 C4 C21 O3 -33.54(18) . . . . ?
C14 C4 C21 O3 93.71(16) . . . . ?
C5 C4 C21 O3 -146.63(14) . . . . ?
O2 C21 O3 C22 -4.3(3) . . . . ?
C4 C21 O3 C22 -179.40(15) . . . . ?
